data_4331001
loop_
_publ_author_name
'Victor I. Ovcharenko'
'Sergey V. Fokin'
'Elvina T. Kostina'
'Galina V. Romanenko'
'Artem S. Bogomyakov'
'Eugene V. Tretyakov'

_publ_section_title
;
 First Example of a Reversible Single-Crystal-to-Single-Crystal
 Polymerization-Depolymerization Accompanied by a Magnetic Anomaly for a
 Transition-Metal Complex with an Organic Radical
;
_journal_name_full 'Inorganic Chemistry'
_journal_page_first 12188
_journal_page_last 12194
_journal_paper_doi 10.1021/ic301328x
_journal_volume 51
_journal_year 2012
_chemical_formula_sum 'C13 H21 N4 O2'
_chemical_formula_weight 265.34
_chemical_name_systematic
; 
 ? 
;
_space_group_IT_number 14
_symmetry_cell_setting monoclinic
_symmetry_space_group_name_Hall '-P 2ybc'
_symmetry_space_group_name_H-M 'P 1 21/c 1'
_atom_sites_solution_hydrogens geom
_atom_sites_solution_primary direct
_atom_sites_solution_secondary difmap
_audit_creation_method SHELXL-97
_cell_angle_alpha 90.00
_cell_angle_beta 97.851(3)
_cell_angle_gamma 90.00
_cell_formula_units_Z 4
_cell_length_a 10.5022(4)
_cell_length_b 12.7915(6)
_cell_length_c 11.1556(5)
_cell_measurement_reflns_used 2658
_cell_measurement_temperature 296(2)
_cell_measurement_theta_max 21.19
_cell_measurement_theta_min 2.44
_cell_volume 1484.58(11)
_computing_cell_refinement 'Bruker SAINT'
_computing_data_collection 'Bruker APEX2'
_computing_data_reduction 'Bruker SAINT'
_computing_molecular_graphics 'Bruker SHELXTL'
_computing_publication_material 'Bruker SHELXTL'
_computing_structure_refinement 'SHELXL-97 (Sheldrick, 1997)'
_computing_structure_solution 'SHELXS-97 (Sheldrick, 1990)'
_diffrn_ambient_temperature 296(2)
_diffrn_measured_fraction_theta_full 0.980
_diffrn_measured_fraction_theta_max 0.980
_diffrn_measurement_device_type 'Bruker APEX-II CCD'
_diffrn_measurement_method '\f and \w scans'
_diffrn_radiation_monochromator graphite
_diffrn_radiation_source 'fine-focus sealed tube'
_diffrn_radiation_type MoK\a
_diffrn_radiation_wavelength 0.71073
_diffrn_reflns_av_R_equivalents 0.0385
_diffrn_reflns_av_sigmaI/netI 0.0453
_diffrn_reflns_limit_h_max 13
_diffrn_reflns_limit_h_min -13
_diffrn_reflns_limit_k_max 15
_diffrn_reflns_limit_k_min -16
_diffrn_reflns_limit_l_max 11
_diffrn_reflns_limit_l_min -14
_diffrn_reflns_number 13091
_diffrn_reflns_theta_full 27.91
_diffrn_reflns_theta_max 27.91
_diffrn_reflns_theta_min 1.96
_diffrn_standards_number 0
_exptl_absorpt_coefficient_mu 0.082
_exptl_absorpt_correction_T_max 0.2840
_exptl_absorpt_correction_T_min 0.2477
_exptl_absorpt_correction_type multi-scan
_exptl_crystal_colour dark
_exptl_crystal_density_diffrn 1.187
_exptl_crystal_description plate
_exptl_crystal_F_000 572
_exptl_crystal_size_max 0.26
_exptl_crystal_size_mid 0.16
_exptl_crystal_size_min 0.06
_refine_diff_density_max 0.115
_refine_diff_density_min -0.098
_refine_diff_density_rms 0.026
_refine_ls_extinction_coef 0.0079(14)
_refine_ls_extinction_expression Fc^*^=kFc[1+0.001xFc^2^\l^3^/sin(2\q)]^-1/4^
_refine_ls_extinction_method SHELXL
_refine_ls_goodness_of_fit_ref 0.803
_refine_ls_hydrogen_treatment mixed
_refine_ls_matrix_type full
_refine_ls_number_parameters 255
_refine_ls_number_reflns 3486
_refine_ls_number_restraints 6
_refine_ls_restrained_S_all 0.807
_refine_ls_R_factor_all 0.0879
_refine_ls_R_factor_gt 0.0364
_refine_ls_shift/su_max 0.000
_refine_ls_shift/su_mean 0.000
_refine_ls_structure_factor_coef Fsqd
_refine_ls_weighting_details 'calc w=1/[\s^2^(Fo^2^)+(0.0531P)^2^+0.0000P] where P=(Fo^2^+2Fc^2^)/3'
_refine_ls_weighting_scheme calc
_refine_ls_wR_factor_gt 0.0855
_refine_ls_wR_factor_ref 0.0999
_reflns_number_gt 1615
_reflns_number_total 3486
_reflns_threshold_expression >2sigma(I)
_cod_data_source_file ic301328x_si_002_1.cif
_cod_data_source_block La_el43s
_cod_database_code 4331001

loop_
_symmetry_equiv_pos_as_xyz
'x, y, z'
'-x, y+1/2, -z+1/2'
'-x, -y, -z'
'x, -y-1/2, z-1/2'

loop_
_atom_site_label
_atom_site_type_symbol
_atom_site_fract_x
_atom_site_fract_y
_atom_site_fract_z
_atom_site_U_iso_or_equiv
_atom_site_adp_type
_atom_site_occupancy
_atom_site_symmetry_multiplicity
_atom_site_calc_flag
_atom_site_refinement_flags
_atom_site_disorder_assembly
_atom_site_disorder_group
N1 N 0.53061(11) 0.09375(8) 0.28292(10) 0.0591(3) Uani 1 1 d . . .
O1 O 0.61062(10) 0.09165(8) 0.38107(8) 0.0770(3) Uani 1 1 d . . .
C1 C 0.39383(13) 0.05949(11) 0.27931(11) 0.0589(4) Uani 1 1 d . . .
O2 O 0.43819(9) 0.14092(9) -0.01797(8) 0.0812(4) Uani 1 1 d . . .
N2 N 0.44818(11) 0.12093(9) 0.09550(10) 0.0612(3) Uani 1 1 d . . .
C2 C 0.3956(2) -0.05920(14) 0.2716(2) 0.0788(5) Uani 1 1 d . . .
H23 H 0.4280(15) -0.0823(12) 0.1958(15) 0.095(6) Uiso 1 1 d . . .
H22 H 0.4507(17) -0.0891(13) 0.3457(16) 0.103(6) Uiso 1 1 d . . .
H21 H 0.3072(17) -0.0881(12) 0.2724(13) 0.087(5) Uiso 1 1 d . . .
N3 N 0.89587(12) 0.13174(11) 0.12796(12) 0.0783(4) Uani 1 1 d . A .
C3 C 0.3414(2) 0.09525(18) 0.39292(16) 0.0807(5) Uani 1 1 d . . .
H33 H 0.2480(19) 0.0830(12) 0.3777(14) 0.103(6) Uiso 1 1 d . . .
H32 H 0.3596(15) 0.1687(13) 0.4119(14) 0.094(6) Uiso 1 1 d . . .
H31 H 0.3809(15) 0.0561(13) 0.4623(15) 0.097(6) Uiso 1 1 d . . .
C4 C 0.33351(13) 0.11395(11) 0.16131(12) 0.0599(4) Uani 1 1 d . . .
N4 N 0.83829(12) 0.20823(11) 0.05551(12) 0.0822(4) Uani 1 1 d D . .
C5 C 0.2927(2) 0.22678(15) 0.1810(2) 0.0826(5) Uani 1 1 d . . .
H53 H 0.2127(16) 0.2240(12) 0.2183(13) 0.091(5) Uiso 1 1 d . . .
H52 H 0.3625(18) 0.2675(15) 0.2324(16) 0.115(7) Uiso 1 1 d . . .
H51 H 0.2728(16) 0.2622(13) 0.1042(16) 0.104(6) Uiso 1 1 d . . .
C6 C 0.22734(18) 0.0536(2) 0.08661(18) 0.0845(5) Uani 1 1 d . . .
H63 H 0.1511(16) 0.0520(13) 0.1288(14) 0.102(6) Uiso 1 1 d . . .
H62 H 0.2563(17) -0.0179(15) 0.0652(15) 0.108(6) Uiso 1 1 d . . .
H61 H 0.1973(16) 0.0924(13) 0.0154(17) 0.102(6) Uiso 1 1 d . . .
C7 C 0.55863(13) 0.11704(10) 0.17231(11) 0.0552(4) Uani 1 1 d . A .
C8 C 0.68412(13) 0.13860(11) 0.14044(12) 0.0590(4) Uani 1 1 d . . .
C9 C 0.80241(14) 0.08892(12) 0.17960(13) 0.0647(4) Uani 1 1 d . A .
C10 C 0.71219(15) 0.21355(13) 0.05981(14) 0.0704(4) Uani 1 1 d . A .
H10 H 0.6581(13) 0.2617(10) 0.0106(11) 0.068(4) Uiso 1 1 d . . .
C41 C 0.9184(9) 0.2804(6) -0.0061(6) 0.0998(19) Uani 0.70 1 d PD A 1
H41A H 0.9936 0.3017 0.0487 0.150 Uiso 0.70 1 calc PR A 1
H41B H 0.8697 0.3423 -0.0338 0.150 Uiso 0.70 1 calc PR A 1
C42 C 0.9575(3) 0.2221(3) -0.1110(3) 0.1200(11) Uani 0.70 1 d PD A 1
H42A H 1.0073 0.2671 -0.1554 0.180 Uiso 0.70 1 calc PR A 1
H42B H 0.8822 0.1992 -0.1629 0.180 Uiso 0.70 1 calc PR A 1
H42C H 1.0081 0.1625 -0.0822 0.180 Uiso 0.70 1 calc PR A 1
C41A C 0.9015(17) 0.2553(12) -0.0425(11) 0.079(3) Uani 0.30 1 d PD A 2
H41C H 0.8388 0.2782 -0.1094 0.095 Uiso 0.30 1 calc PR A 2
H41D H 0.9607 0.2067 -0.0723 0.095 Uiso 0.30 1 calc PR A 2
C42A C 0.9710(7) 0.3459(6) 0.0209(7) 0.122(3) Uani 0.30 1 d PD A 2
H42D H 1.0192 0.3815 -0.0339 0.183 Uiso 0.30 1 calc PR A 2
H42E H 1.0284 0.3211 0.0893 0.183 Uiso 0.30 1 calc PR A 2
H42F H 0.9099 0.3932 0.0479 0.183 Uiso 0.30 1 calc PR A 2
C91 C 0.8287(2) -0.00449(18) 0.2583(2) 0.0884(6) Uani 1 1 d . . .
H913 H 0.8019(17) 0.0047(15) 0.3398(19) 0.126(7) Uiso 1 1 d . . .
H912 H 0.914(2) -0.0195(17) 0.2703(17) 0.132(8) Uiso 1 1 d . . .
H911 H 0.780(2) -0.0618(19) 0.220(2) 0.156(10) Uiso 1 1 d . . .

loop_
_atom_site_aniso_label
_atom_site_aniso_U_11
_atom_site_aniso_U_22
_atom_site_aniso_U_33
_atom_site_aniso_U_23
_atom_site_aniso_U_13
_atom_site_aniso_U_12
N1 0.0615(7) 0.0697(8) 0.0457(6) -0.0011(6) 0.0060(5) 0.0004(6)
O1 0.0779(7) 0.1008(8) 0.0491(6) -0.0002(5) -0.0031(5) -0.0052(6)
C1 0.0603(9) 0.0664(10) 0.0514(8) -0.0027(7) 0.0128(6) -0.0005(7)
O2 0.0750(7) 0.1229(9) 0.0462(6) 0.0125(6) 0.0104(5) 0.0163(6)
N2 0.0584(7) 0.0804(8) 0.0458(6) 0.0026(6) 0.0107(6) 0.0100(6)
C2 0.0790(13) 0.0724(12) 0.0850(13) 0.0050(10) 0.0112(11) -0.0053(9)
N3 0.0588(8) 0.0894(10) 0.0871(9) 0.0103(8) 0.0111(7) 0.0112(7)
C3 0.0839(14) 0.1025(16) 0.0597(10) -0.0021(11) 0.0247(10) -0.0014(12)
C4 0.0545(8) 0.0733(10) 0.0535(8) -0.0021(7) 0.0129(7) 0.0075(7)
N4 0.0609(8) 0.0934(10) 0.0962(10) 0.0245(8) 0.0248(7) 0.0075(7)
C5 0.0847(13) 0.0837(13) 0.0847(13) 0.0094(11) 0.0304(11) 0.0239(11)
C6 0.0606(11) 0.1193(18) 0.0721(12) -0.0056(12) 0.0039(9) 0.0024(11)
C7 0.0574(9) 0.0620(9) 0.0466(7) -0.0010(6) 0.0085(7) 0.0053(6)
C8 0.0555(9) 0.0674(9) 0.0547(8) 0.0003(7) 0.0100(7) 0.0069(7)
C9 0.0605(9) 0.0715(10) 0.0620(9) 0.0005(8) 0.0077(7) 0.0071(8)
C10 0.0601(10) 0.0784(11) 0.0748(10) 0.0134(9) 0.0170(8) 0.0134(8)
C41 0.085(3) 0.116(5) 0.102(3) 0.018(3) 0.025(3) -0.009(3)
C42 0.100(2) 0.167(3) 0.100(2) 0.039(2) 0.0364(18) 0.016(2)
C41A 0.067(6) 0.083(6) 0.096(8) 0.000(5) 0.044(6) -0.009(4)
C42A 0.093(5) 0.121(6) 0.143(7) 0.022(5) -0.017(4) -0.059(5)
C91 0.0905(15) 0.0891(15) 0.0847(14) 0.0153(12) 0.0092(12) 0.0254(12)

loop_
_atom_type_symbol
_atom_type_description
_atom_type_scat_dispersion_real
_atom_type_scat_dispersion_imag
_atom_type_scat_source
C C 0.0033 0.0016 'International Tables Vol C Tables 4.2.6.8 and 6.1.1.4'
H H 0.0000 0.0000 'International Tables Vol C Tables 4.2.6.8 and 6.1.1.4'
N N 0.0061 0.0033 'International Tables Vol C Tables 4.2.6.8 and 6.1.1.4'
O O 0.0106 0.0060 'International Tables Vol C Tables 4.2.6.8 and 6.1.1.4'

loop_
_geom_angle_atom_site_label_1
_geom_angle_atom_site_label_2
_geom_angle_atom_site_label_3
_geom_angle
O1 N1 C7 126.03(11)
O1 N1 C1 121.98(10)
C7 N1 C1 111.76(10)
N1 C1 C3 110.17(12)
N1 C1 C2 105.94(12)
C3 C1 C2 110.87(15)
N1 C1 C4 99.85(10)
C3 C1 C4 114.93(13)
C2 C1 C4 114.10(13)
O2 N2 C7 125.70(11)
O2 N2 C4 122.26(11)
C7 N2 C4 111.53(10)
C1 C2 H23 110.5(9)
C1 C2 H22 109.9(10)
H23 C2 H22 110.8(13)
C1 C2 H21 110.5(8)
H23 C2 H21 108.8(13)
H22 C2 H21 106.2(13)
C9 N3 N4 105.13(11)
C1 C3 H33 105.9(10)
C1 C3 H32 112.9(9)
H33 C3 H32 110.5(14)
C1 C3 H31 110.3(10)
H33 C3 H31 111.4(14)
H32 C3 H31 106.0(14)
N2 C4 C6 110.05(12)
N2 C4 C5 105.91(12)
C6 C4 C5 111.18(16)
N2 C4 C1 100.42(10)
C6 C4 C1 115.15(14)
C5 C4 C1 113.15(13)
C10 N4 N3 112.29(13)
C10 N4 C41A 123.6(8)
N3 N4 C41A 121.6(9)
C10 N4 C41 128.0(4)
N3 N4 C41 119.4(4)
C41A N4 C41 20.6(5)
C4 C5 H53 107.3(9)
C4 C5 H52 111.8(11)
H53 C5 H52 111.8(13)
C4 C5 H51 110.3(10)
H53 C5 H51 107.3(13)
H52 C5 H51 108.3(15)
C4 C6 H63 109.5(9)
C4 C6 H62 111.9(10)
H63 C6 H62 112.9(14)
C4 C6 H61 109.2(10)
H63 C6 H61 102.2(14)
H62 C6 H61 110.7(14)
N1 C7 N2 108.41(11)
N1 C7 C8 126.45(12)
N2 C7 C8 125.10(11)
C10 C8 C9 104.98(13)
C10 C8 C7 125.56(13)
C9 C8 C7 129.44(13)
N3 C9 C8 110.68(13)
N3 C9 C91 120.06(15)
C8 C9 C91 129.06(16)
N4 C10 C8 106.91(14)
N4 C10 H10 121.7(8)
C8 C10 H10 131.4(8)
N4 C41 C42 106.7(4)
N4 C41 H41A 110.4
C42 C41 H41A 110.4
N4 C41 H41B 110.4
C42 C41 H41B 110.4
H41A C41 H41B 108.6
C41 C42 H42A 109.5
C41 C42 H42B 109.5
H42A C42 H42B 109.5
C41 C42 H42C 109.5
H42A C42 H42C 109.5
H42B C42 H42C 109.5
N4 C41A C42A 101.8(7)
N4 C41A H41C 111.4
C42A C41A H41C 111.4
N4 C41A H41D 111.4
C42A C41A H41D 111.4
H41C C41A H41D 109.3
C41A C42A H42D 109.5
C41A C42A H42E 109.5
H42D C42A H42E 109.5
C41A C42A H42F 109.5
H42D C42A H42F 109.5
H42E C42A H42F 109.5
C9 C91 H913 113.0(11)
C9 C91 H912 110.9(13)
H913 C91 H912 106.7(16)
C9 C91 H911 107.9(13)
H913 C91 H911 107.2(18)
H912 C91 H911 111(2)

loop_
_geom_bond_atom_site_label_1
_geom_bond_atom_site_label_2
_geom_bond_distance
N1 O1 1.2862(12)
N1 C7 1.3405(16)
N1 C1 1.4971(17)
C1 C3 1.519(2)
C1 C2 1.521(2)
C1 C4 1.5466(18)
O2 N2 1.2815(13)
N2 C7 1.3456(16)
N2 C4 1.4962(16)
C2 H23 0.998(17)
C2 H22 1.017(19)
C2 H21 1.000(17)
N3 C9 1.3228(18)
N3 N4 1.3575(17)
C3 H33 0.985(18)
C3 H32 0.976(16)
C3 H31 0.966(17)
C4 C6 1.510(2)
C4 C5 1.530(2)
N4 C10 1.3335(18)
N4 C41A 1.482(9)
N4 C41 1.480(5)
C5 H53 0.987(16)
C5 H52 1.012(19)
C5 H51 0.966(18)
C6 H63 0.982(17)
C6 H62 1.002(19)
C6 H61 0.953(18)
C7 C8 1.4379(18)
C8 C10 1.3738(19)
C8 C9 1.4106(18)
C9 C91 1.486(2)
C10 H10 0.958(13)
C41 C42 1.491(6)
C41 H41A 0.9700
C41 H41B 0.9700
C42 H42A 0.9600
C42 H42B 0.9600
C42 H42C 0.9600
C41A C42A 1.495(9)
C41A H41C 0.9700
C41A H41D 0.9700
C42A H42D 0.9600
C42A H42E 0.9600
C42A H42F 0.9600
C91 H913 1.00(2)
C91 H912 0.91(2)
C91 H911 0.96(2)
